data_7059365
loop_
_publ_author_name
'Vaddamanu, Moulali'
'Velappan, Kavitha'
'Prabusankar, Ganesan'

_publ_section_title
;
 Homoleptic and heteroleptic Zn(ii) selone catalysts for
 thioetherification of aryl halides without scrubbing oxygen
;
_journal_issue 9
_journal_name_full 'New Journal of Chemistry'
_journal_page_first 3574
_journal_page_last 3583
_journal_paper_doi 10.1039/C9NJ05818D
_journal_volume 44
_journal_year 2020
_chemical_formula_moiety 'C14 H24 Br2 N4 Se2 Zn'
_chemical_formula_sum 'C14 H24 Br2 N4 Se2 Zn'
_chemical_formula_weight 631.49
_space_group_crystal_system orthorhombic
_space_group_IT_number 61
_space_group_name_Hall '-P 2ac 2ab'
_space_group_name_H-M_alt 'P b c a'
_symmetry_Int_Tables_number 61
_atom_sites_solution_primary direct
_audit_creation_date 2019-11-14
_audit_creation_method
;
Olex2 1.2
(compiled 2017.08.10 svn.r3458 for OlexSys, GUI svn.r5381)
;
_audit_update_record
;
2019-11-22 deposited with the CCDC.	2020-01-08 downloaded from the CCDC.
;
_cell_angle_alpha 90
_cell_angle_beta 90
_cell_angle_gamma 90
_cell_formula_units_Z 8
_cell_length_a 14.3427(6)
_cell_length_b 14.0781(5)
_cell_length_c 21.6645(8)
_cell_measurement_reflns_used 2889
_cell_measurement_temperature 293
_cell_measurement_theta_max 69.6630
_cell_measurement_theta_min 4.0800
_cell_volume 4374.5(3)
_computing_cell_refinement
;
CrysAlisPro, Agilent Technologies,
Version 1.171.37.35 (release 13-08-2014 CrysAlis171 .NET)
(compiled Aug 13 2014,18:06:01)
;
_computing_data_collection
;
CrysAlisPro, Agilent Technologies,
Version 1.171.37.35 (release 13-08-2014 CrysAlis171 .NET)
(compiled Aug 13 2014,18:06:01)
;
_computing_data_reduction
;
CrysAlisPro, Agilent Technologies,
Version 1.171.37.35 (release 13-08-2014 CrysAlis171 .NET)
(compiled Aug 13 2014,18:06:01)
;
_computing_molecular_graphics 'Olex2 (Dolomanov et al., 2009)'
_computing_publication_material 'Olex2 (Dolomanov et al., 2009)'
_computing_structure_refinement 'olex2.refine (Bourhis et al., 2015)'
_computing_structure_solution 'SIR2004 (Burla et al., 2007)'
_diffrn_ambient_temperature 293
_diffrn_detector 'CCD plate'
_diffrn_detector_area_resol_mean 16.1293
_diffrn_detector_type Eos
_diffrn_measured_fraction_theta_full 0.9973
_diffrn_measured_fraction_theta_max 0.9376
_diffrn_measurement_details
;
#__ type_ start__ end____ width___ exp.time_
  1 omega    4.00   38.00   1.0000    1.5000
omega____ theta____ kappa____ phi______ frames
    -        0.0000  -19.0000 -180.0000 34

#__ type_ start__ end____ width___ exp.time_
  2 omega  -71.00  -35.00   1.0000    1.5000
omega____ theta____ kappa____ phi______ frames
    -        0.0000  -19.0000 -180.0000 36

#__ type_ start__ end____ width___ exp.time_
  3 omega  -80.00  -35.00   1.0000    3.1300
omega____ theta____ kappa____ phi______ frames
    -      -33.5000  178.0000  120.0000 45

#__ type_ start__ end____ width___ exp.time_
  4 omega  -14.00   60.00   1.0000    3.1300
omega____ theta____ kappa____ phi______ frames
    -       54.0000  -57.0000   90.0000 74

#__ type_ start__ end____ width___ exp.time_
  5 omega   -3.00   24.00   1.0000    3.1300
omega____ theta____ kappa____ phi______ frames
    -       54.0000  -60.0000 -171.0000 27

#__ type_ start__ end____ width___ exp.time_
  6 omega   37.00   78.00   1.0000    3.1300
omega____ theta____ kappa____ phi______ frames
    -       54.0000  -19.0000 -180.0000 41

#__ type_ start__ end____ width___ exp.time_
  7 omega   32.00   70.00   1.0000    3.1300
omega____ theta____ kappa____ phi______ frames
    -       54.0000  -60.0000 -171.0000 38

#__ type_ start__ end____ width___ exp.time_
  8 omega   42.00   68.00   1.0000    3.1300
omega____ theta____ kappa____ phi______ frames
    -      108.0000  -12.0000  -30.0000 26

#__ type_ start__ end____ width___ exp.time_
  9 omega   39.00   93.00   1.0000    3.1300
omega____ theta____ kappa____ phi______ frames
    -      108.0000  -38.0000    0.0000 54

#__ type_ start__ end____ width___ exp.time_
 10 omega   36.00   94.00   1.0000    3.1300
omega____ theta____ kappa____ phi______ frames
    -      108.0000  -25.0000 -150.0000 58

#__ type_ start__ end____ width___ exp.time_
 11 omega   37.00   85.00   1.0000    3.1300
omega____ theta____ kappa____ phi______ frames
    -      108.0000  -25.0000  -90.0000 48

#__ type_ start__ end____ width___ exp.time_
 12 omega   53.00   86.00   1.0000    3.1300
omega____ theta____ kappa____ phi______ frames
    -      108.0000  -25.0000  -60.0000 33

#__ type_ start__ end____ width___ exp.time_
 13 omega   41.00   82.00   1.0000    3.1300
omega____ theta____ kappa____ phi______ frames
    -      108.0000  -38.0000  120.0000 41

#__ type_ start__ end____ width___ exp.time_
 14 omega   75.00  135.00   1.0000    3.1300
omega____ theta____ kappa____ phi______ frames
    -      108.0000  -12.0000  -30.0000 60

#__ type_ start__ end____ width___ exp.time_
 15 omega   37.00   64.00   1.0000    3.1300
omega____ theta____ kappa____ phi______ frames
    -      108.0000  -38.0000 -180.0000 27
;
_diffrn_measurement_device 'four-circle diffractometer'
_diffrn_measurement_device_type 'SuperNova, Dual, Cu at zero, Eos'
_diffrn_measurement_method '\w scans'
_diffrn_orient_matrix_UB_11 -0.0960610000
_diffrn_orient_matrix_UB_12 -0.0465432000
_diffrn_orient_matrix_UB_13 -0.0094332000
_diffrn_orient_matrix_UB_21 -0.0241715000
_diffrn_orient_matrix_UB_22 0.0748721000
_diffrn_orient_matrix_UB_23 -0.0493536000
_diffrn_orient_matrix_UB_31 0.0414472000
_diffrn_orient_matrix_UB_32 -0.0647695000
_diffrn_orient_matrix_UB_33 -0.0503823000
_diffrn_radiation_monochromator mirror
_diffrn_radiation_probe x-ray
_diffrn_radiation_type 'Cu K\a'
_diffrn_radiation_wavelength 1.54184
_diffrn_reflns_av_R_equivalents 0.0388
_diffrn_reflns_av_unetI/netI 0.0514
_diffrn_reflns_limit_h_max 17
_diffrn_reflns_limit_h_min -16
_diffrn_reflns_limit_k_max 14
_diffrn_reflns_limit_k_min -16
_diffrn_reflns_limit_l_max 18
_diffrn_reflns_limit_l_min -26
_diffrn_reflns_number 9953
_diffrn_reflns_theta_full 25.0000
_diffrn_reflns_theta_max 71.44
_diffrn_reflns_theta_min 4.08
_diffrn_source 'sealed X-ray tube'
_diffrn_source_type 'SuperNova (Cu) X-ray Source'
_exptl_absorpt_coefficient_mu 9.667
_exptl_absorpt_correction_T_max 1.00000
_exptl_absorpt_correction_T_min 0.53068
_exptl_absorpt_correction_type multi-scan
_exptl_absorpt_process_details
;
CrysAlisPro, Agilent Technologies,
Version 1.171.37.35 (release 13-08-2014 CrysAlis171 .NET)
(compiled Aug 13 2014,18:06:01)
Empirical absorption correction using spherical harmonics,
 implemented in SCALE3 ABSPACK scaling algorithm.
;
_exptl_crystal_colour 'metallic whiteish white'
_exptl_crystal_colour_lustre metallic
_exptl_crystal_colour_modifier whiteish
_exptl_crystal_colour_primary white
_exptl_crystal_density_diffrn 1.9176
_exptl_crystal_density_method 'not measured'
_exptl_crystal_F_000 2399.0742
_exptl_crystal_size_max 0.5
_exptl_crystal_size_mid 0.4
_exptl_crystal_size_min 0.3
_refine_diff_density_max 1.9826
_refine_diff_density_min -4.2957
_refine_diff_density_rms 0.3332
_refine_ls_d_res_high 0.8132
_refine_ls_d_res_low 10.8323
_refine_ls_goodness_of_fit_ref 1.6618
_refine_ls_hydrogen_treatment constr
_refine_ls_matrix_type full
_refine_ls_number_constraints 36
_refine_ls_number_parameters 214
_refine_ls_number_reflns 3997
_refine_ls_number_restraints 0
_refine_ls_restrained_S_all 1.6618
_refine_ls_R_factor_all 0.1694
_refine_ls_R_factor_gt 0.1307
_refine_ls_shift/su_max 0.0000
_refine_ls_shift/su_mean 0.0000
_refine_ls_structure_factor_coef Fsqd
_refine_ls_weighting_details 'w=1/[\s^2^(Fo^2^)+(0.2P)^2^] where P=(Fo^2^+2Fc^2^)/3'
_refine_ls_weighting_scheme calc
_refine_ls_wR_factor_gt 0.3611
_refine_ls_wR_factor_ref 0.4641
_reflns_Friedel_coverage 0.0
_reflns_limit_h_max 17
_reflns_limit_h_min 0
_reflns_limit_k_max 16
_reflns_limit_k_min 0
_reflns_limit_l_max 26
_reflns_limit_l_min 0
_reflns_number_gt 2510
_reflns_number_total 3997
_reflns_threshold_expression I>=2u(I)
_cod_data_source_file c9nj05818d2.cif
_cod_data_source_block 5-CCDC1861566
_cod_depositor_comments 'Adding full bibliography for 7059363--7059367.cif.'
_cod_database_code 7059365
_chemical_oxdiff_formula 'C11 H10 N O'
_reflns_odcompleteness_completeness 96.57
_reflns_odcompleteness_iscentric 1
_reflns_odcompleteness_theta 66.97
_olex2_refinement_description
;
1. Fixed Uiso
 At 1.2 times of:
  All C(H) groups
 At 1.5 times of:
  All C(H,H,H) groups
2.a Ternary CH refined with riding coordinates:
 C5(H5), C12(H12)
2.b Aromatic/amide H refined with riding coordinates:
 C9(H9), C3(H3), C4(H4), C10(H10)
2.c Idealised Me refined as rotating group:
 C2(H2a,H2b,H2c), C11(H11a,H11b,H11c), C14(H14a,H14b,H14c), C6(H6a,H6b,H6c),
 C7(H7a,H7b,H7c), C13(H13a,H13b,H13c)
;
_olex2_submission_special_instructions 'No special instructions were received'

loop_
_space_group_symop_id
_space_group_symop_operation_xyz
1 x,y,z
2 x+1/2,-y+1/2,-z
3 -x,y+1/2,-z+1/2
4 -x+1/2,-y,z+1/2
5 -x,-y,-z
6 -x-1/2,y-1/2,z
7 x,-y-1/2,z-1/2
8 x-1/2,y,-z-1/2

loop_
_atom_site_label
_atom_site_type_symbol
_atom_site_fract_x
_atom_site_fract_y
_atom_site_fract_z
_atom_site_U_iso_or_equiv
_atom_site_adp_type
_atom_site_occupancy
_atom_site_refinement_flags_posn
Br1 Br 0.17778(17) 0.77411(13) 0.08194(9) 0.0895(8) Uani 1.000000 .
Se2 Se -0.10175(17) 0.72727(11) 0.06872(10) 0.0883(8) Uani 1.000000 .
Se1 Se 0.03070(16) 0.67395(13) 0.22509(10) 0.0891(8) Uani 1.000000 .
Br2 Br -0.00425(16) 0.93868(12) 0.16992(10) 0.0889(8) Uani 1.000000 .
Zn1 Zn 0.03053(18) 0.78113(14) 0.13447(10) 0.0778(8) Uani 1.000000 .
N4 N -0.0860(11) 0.8836(10) -0.0165(6) 0.083(4) Uani 1.000000 .
C8 C -0.1296(16) 0.8461(11) 0.0351(8) 0.086(5) Uani 1.000000 .
C9 C -0.1235(17) 0.9737(13) -0.0245(10) 0.102(6) Uani 1.000000 .
H9 H -0.1071(17) 1.0156(13) -0.0558(10) 0.122(8) Uiso 1.000000 R
N3 N -0.1870(11) 0.9117(9) 0.0552(6) 0.078(4) Uani 1.000000 .
N1 N 0.2261(11) 0.6378(9) 0.2245(6) 0.077(4) Uani 1.000000 .
C3 C 0.2937(17) 0.5781(14) 0.2024(9) 0.095(6) Uani 1.000000 .
H3 H 0.3577(17) 0.5836(14) 0.2082(9) 0.114(7) Uiso 1.000000 R
C2 C 0.2466(18) 0.7247(16) 0.2615(11) 0.110(7) Uani 1.000000 .
H2a H 0.311(3) 0.726(7) 0.272(7) 0.165(11) Uiso 1.000000 GR
H2b H 0.232(12) 0.7801(16) 0.237(3) 0.165(11) Uiso 1.000000 GR
H2c H 0.209(10) 0.724(7) 0.298(4) 0.165(11) Uiso 1.000000 GR
C4 C 0.2489(11) 0.5101(12) 0.1707(9) 0.083(5) Uani 1.000000 .
H4 H 0.2760(11) 0.4588(12) 0.1505(9) 0.099(6) Uiso 1.000000 R
N2 N 0.1567(10) 0.5305(8) 0.1738(6) 0.071(3) Uani 1.000000 .
C10 C -0.1843(17) 0.9907(13) 0.0178(9) 0.094(6) Uani 1.000000 .
H10 H -0.2195(17) 1.0458(13) 0.0222(9) 0.113(7) Uiso 1.000000 R
C11 C -0.0173(16) 0.8357(14) -0.0550(9) 0.100(6) Uani 1.000000 .
H11a H 0.036(5) 0.820(10) -0.0306(19) 0.150(9) Uiso 1.000000 GR
H11b H -0.044(4) 0.779(6) -0.072(6) 0.150(9) Uiso 1.000000 GR
H11c H 0.001(9) 0.877(5) -0.088(4) 0.150(9) Uiso 1.000000 GR
C5 C 0.0817(14) 0.4755(12) 0.1438(8) 0.081(4) Uani 1.000000 .
H5 H 0.0222(14) 0.5029(12) 0.1570(8) 0.098(5) Uiso 1.000000 R
C12 C -0.2486(16) 0.8944(15) 0.1086(9) 0.101(6) Uani 1.000000 .
H12 H -0.2136(16) 0.8553(15) 0.1380(9) 0.121(7) Uiso 1.000000 R
C14 C -0.3323(14) 0.839(3) 0.0893(13) 0.160(13) Uani 1.000000 .
H14a H -0.360(10) 0.867(10) 0.053(7) 0.24(2) Uiso 1.000000 GR
H14b H -0.314(3) 0.775(5) 0.080(11) 0.24(2) Uiso 1.000000 GR
H14c H -0.377(7) 0.838(15) 0.122(4) 0.24(2) Uiso 1.000000 GR
C6 C 0.0842(14) 0.3734(13) 0.1659(10) 0.103(6) Uani 1.000000 .
H6a H 0.122(9) 0.336(3) 0.139(4) 0.155(10) Uiso 1.000000 GR
H6b H 0.110(10) 0.3711(18) 0.207(3) 0.155(10) Uiso 1.000000 GR
H6c H 0.0220(19) 0.348(4) 0.166(7) 0.155(10) Uiso 1.000000 GR
C7 C 0.0876(18) 0.4860(18) 0.0757(8) 0.115(8) Uani 1.000000 .
H7a H 0.078(12) 0.551(3) 0.0647(10) 0.172(12) Uiso 1.000000 GR
H7b H 0.148(5) 0.466(12) 0.0618(12) 0.172(12) Uiso 1.000000 GR
H7c H 0.041(8) 0.447(10) 0.0565(8) 0.172(12) Uiso 1.000000 GR
C13 C -0.266(2) 0.9950(19) 0.1404(12) 0.146(12) Uani 1.000000 .
H13a H -0.214(9) 1.009(9) 0.167(10) 0.219(17) Uiso 1.000000 GR
H13b H -0.271(19) 1.043(4) 0.1092(13) 0.219(17) Uiso 1.000000 GR
H13c H -0.322(9) 0.993(6) 0.164(10) 0.219(17) Uiso 1.000000 GR
C1 C 0.1387(11) 0.6110(10) 0.2070(6) 0.063(3) Uani 1.000000 .

loop_
_atom_site_aniso_label
_atom_site_aniso_U_11
_atom_site_aniso_U_22
_atom_site_aniso_U_33
_atom_site_aniso_U_12
_atom_site_aniso_U_13
_atom_site_aniso_U_23
Br1 0.1108(16) 0.0767(13) 0.0809(13) -0.0031(9) 0.0122(11) 0.0012(8)
Se2 0.1165(17) 0.0523(10) 0.0961(15) -0.0074(8) -0.0169(12) 0.0048(8)
Se1 0.1102(16) 0.0754(12) 0.0817(13) 0.0216(10) 0.0243(11) 0.0167(9)
Br2 0.1203(17) 0.0579(11) 0.0884(14) -0.0020(9) 0.0077(11) -0.0039(8)
Zn1 0.1061(18) 0.0548(12) 0.0725(14) 0.0002(10) -0.0011(12) 0.0060(9)
N4 0.116(11) 0.069(7) 0.065(7) 0.002(7) -0.003(9) -0.011(6)
C8 0.133(15) 0.060(8) 0.066(9) -0.003(10) -0.019(10) -0.000(7)
C9 0.138(19) 0.074(11) 0.093(13) 0.011(11) -0.027(14) 0.010(10)
N3 0.093(9) 0.065(7) 0.077(8) 0.006(7) -0.005(8) 0.007(7)
N1 0.107(10) 0.066(7) 0.058(7) -0.003(7) -0.013(7) 0.004(6)
C3 0.125(16) 0.084(11) 0.077(10) 0.024(12) 0.022(12) 0.009(9)
C2 0.113(15) 0.108(17) 0.108(14) -0.028(12) 0.015(14) -0.039(12)
C4 0.066(8) 0.069(9) 0.113(14) 0.007(7) 0.011(10) -0.013(10)
N2 0.078(8) 0.065(7) 0.069(7) -0.000(6) -0.012(7) -0.016(6)
C10 0.139(17) 0.076(11) 0.068(9) 0.011(11) -0.008(12) -0.001(9)
C11 0.138(18) 0.085(12) 0.077(11) -0.004(12) -0.001(12) -0.004(9)
C5 0.095(12) 0.076(10) 0.073(9) -0.001(9) -0.011(10) -0.013(8)
C12 0.119(15) 0.099(13) 0.085(11) 0.031(12) 0.004(12) 0.021(11)
C14 0.067(9) 0.28(4) 0.13(2) -0.067(18) -0.002(13) 0.03(2)
C6 0.102(13) 0.081(11) 0.127(17) -0.028(10) 0.009(13) -0.005(11)
C7 0.140(19) 0.136(19) 0.068(11) -0.055(16) -0.029(12) 0.003(11)
C13 0.22(3) 0.125(18) 0.097(15) 0.05(2) 0.030(19) -0.007(14)
C1 0.065(7) 0.067(8) 0.056(7) 0.006(7) 0.002(7) 0.006(6)

loop_
_atom_type_symbol
_atom_type_scat_dispersion_real
_atom_type_scat_dispersion_imag
_atom_type_scat_Cromer_Mann_a1
_atom_type_scat_Cromer_Mann_a2
_atom_type_scat_Cromer_Mann_a3
_atom_type_scat_Cromer_Mann_a4
_atom_type_scat_Cromer_Mann_b1
_atom_type_scat_Cromer_Mann_b2
_atom_type_scat_Cromer_Mann_b3
_atom_type_scat_Cromer_Mann_b4
_atom_type_scat_Cromer_Mann_c
_atom_type_scat_source
_atom_type_scat_dispersion_source
C 0.01920 0.00962 2.31000 1.02000 1.58860 0.86500 20.84390 10.20750 0.56870 51.65120 0.215599998832 'International Tables Volume C Table 6.1.1.4 (pp. 500-502)' 'Henke, Gullikson and Davis, At. Data and Nucl. Data Tables, 1993, 54, 2'
H 0.00000 0.00000 0.49300 0.32291 0.14019 0.04081 10.51090 26.12570 3.14236 57.79970 0.0030380000826 'International Tables Volume C Table 6.1.1.4 (pp. 500-502)' 'Henke, Gullikson and Davis, At. Data and Nucl. Data Tables, 1993, 54, 2'
Zn -1.55628 0.70462 14.07430 7.03180 5.16520 2.41000 3.26550 0.23330 10.31630 58.70970 1.30410003662 'International Tables Volume C Table 6.1.1.4 (pp. 500-502)' 'Henke, Gullikson and Davis, At. Data and Nucl. Data Tables, 1993, 54, 2'
N 0.03256 0.01839 12.21260 3.13220 2.01250 1.16630 0.00570 9.89330 28.99750 0.58260 -11.5290002823 'International Tables Volume C Table 6.1.1.4 (pp. 500-502)' 'Henke, Gullikson and Davis, At. Data and Nucl. Data Tables, 1993, 54, 2'
Br -0.67402 1.33011 17.17890 5.23580 5.63770 3.98510 2.17230 16.57960 0.26090 41.43280 2.95569992065 'International Tables Volume C Table 6.1.1.4 (pp. 500-502)' 'Henke, Gullikson and Davis, At. Data and Nucl. Data Tables, 1993, 54, 2'
Se -0.79210 1.18296 17.00060 5.81960 3.97310 4.35430 2.40980 0.27260 15.23720 43.81630 2.84089994431 'International Tables Volume C Table 6.1.1.4 (pp. 500-502)' 'Henke, Gullikson and Davis, At. Data and Nucl. Data Tables, 1993, 54, 2'

loop_
_geom_angle_atom_site_label_1
_geom_angle_atom_site_label_2
_geom_angle_atom_site_label_3
_geom_angle
_geom_angle_site_symmetry_1
_geom_angle_site_symmetry_3
_geom_angle_publ_flag
C8 Se2 Zn1 96.5(6) . . ?
C1 Se1 Zn1 97.2(4) . . ?
Se2 Zn1 Br1 112.74(12) . . ?
Se1 Zn1 Br1 110.47(11) . . ?
Se1 Zn1 Se2 105.58(11) . . ?
Br2 Zn1 Br1 111.88(11) . . ?
Br2 Zn1 Se2 107.83(11) . . ?
Br2 Zn1 Se1 108.04(11) . . ?
C9 N4 C8 105.9(17) . . ?
C11 N4 C8 126.3(16) . . ?
C11 N4 C9 127.8(18) . . ?
N4 C8 Se2 124.0(15) . . ?
N3 C8 Se2 129.5(14) . . ?
N3 C8 N4 106.4(14) . . ?
C10 C9 N4 110.1(19) . . ?
C10 N3 C8 110.9(16) . . ?
C12 N3 C8 121.3(14) . . ?
C12 N3 C10 127.7(16) . . ?
C2 N1 C3 123.5(18) . . ?
C1 N1 C3 112.5(15) . . ?
C1 N1 C2 123.9(16) . . ?
C4 C3 N1 106.2(19) . . ?
N2 C4 C3 106.9(16) . . ?
C5 N2 C4 125.3(14) . . ?
C1 N2 C4 112.8(13) . . ?
C1 N2 C5 121.9(14) . . ?
N3 C10 C9 106.7(18) . . ?
C6 C5 N2 109.9(15) . . ?
C7 C5 N2 110.2(16) . . ?
C7 C5 C6 114.0(17) . . ?
C14 C12 N3 110.4(18) . . ?
C13 C12 N3 106.6(18) . . ?
C13 C12 C14 118(2) . . ?
N1 C1 Se1 125.8(12) . . ?
N2 C1 Se1 132.5(12) . . ?
N2 C1 N1 101.7(13) . . ?

loop_
_geom_bond_atom_site_label_1
_geom_bond_atom_site_label_2
_geom_bond_distance
_geom_bond_site_symmetry_2
_geom_bond_publ_flag
Br1 Zn1 2.401(3) . ?
Se2 Zn1 2.491(3) . ?
Se2 C8 1.868(16) . ?
Se1 Zn1 2.476(3) . ?
Se1 C1 1.827(15) . ?
Br2 Zn1 2.400(3) . ?
N4 C8 1.38(2) . ?
N4 C9 1.39(2) . ?
N4 C11 1.46(2) . ?
C8 N3 1.31(2) . ?
C9 C10 1.29(3) . ?
N3 C10 1.38(2) . ?
N3 C12 1.48(2) . ?
N1 C3 1.37(2) . ?
N1 C2 1.49(2) . ?
N1 C1 1.36(2) . ?
C3 C4 1.34(3) . ?
C4 N2 1.35(2) . ?
N2 C5 1.48(2) . ?
N2 C1 1.366(18) . ?
C5 C6 1.52(2) . ?
C5 C7 1.49(2) . ?
C12 C14 1.49(3) . ?
C12 C13 1.59(3) . ?
